data_7056548
loop_
_publ_author_name
'shi, tian'
'Chen, Ya-Guang'
'Ren, Xiao-Yan'

_publ_section_title
;
 Synthesis, characterization and properties of lanthanide coordination
 polymers with 3,5-bis(4-carboxyphenylmethyloxy) benzoic acid
;
_journal_name_full 'New J. Chem.'
_journal_paper_doi 10.1039/C7NJ01650F
_journal_year 2017
_chemical_formula_moiety 'C23 H15 Ce O8 , 4.5(H2O)'
_chemical_formula_sum 'C23 H24 Ce O12.5'
_chemical_formula_weight 640.54
_space_group_crystal_system orthorhombic
_space_group_IT_number 60
_space_group_name_Hall '-P 2n 2ab'
_space_group_name_H-M_alt 'P b c n'
_symmetry_space_group_name_Hall '-P 2n 2ab'
_symmetry_space_group_name_H-M 'P b c n'
_atom_sites_solution_hydrogens geom
_audit_creation_method SHELXL-2017/1
_audit_update_record
;
2017-08-21 deposited with the CCDC.
2017-08-23 downloaded from the CCDC.
;
_cell_angle_alpha 90
_cell_angle_beta 90
_cell_angle_gamma 90
_cell_formula_units_Z 8
_cell_length_a 22.702(5)
_cell_length_b 7.530(5)
_cell_length_c 29.233(5)
_cell_measurement_reflns_used 30
_cell_measurement_temperature 296(2)
_cell_measurement_theta_max 15
_cell_measurement_theta_min 7.5
_cell_volume 4997(4)
_computing_cell_refinement 'Bruker SMART'
_computing_data_collection 'Bruker SMART'
_computing_data_reduction 'Bruker SAINT'
_computing_molecular_graphics 'Bruker SHELXTL'
_computing_publication_material 'Bruker SHELXTL'
_computing_structure_refinement 'SHELXL-2017/1 (Sheldrick, 2017)'
_computing_structure_solution 'Bruker SHELXTL'
_diffrn_ambient_temperature 296(2)
_diffrn_measured_fraction_theta_full 1.000
_diffrn_measured_fraction_theta_max 0.996
_diffrn_measurement_device_type 'CCD area detector'
_diffrn_measurement_method 'phi and omega scans'
_diffrn_radiation_type MoK\a
_diffrn_radiation_wavelength 0.71069
_diffrn_reflns_av_R_equivalents 0.1366
_diffrn_reflns_av_unetI/netI 0.0925
_diffrn_reflns_Laue_measured_fraction_full 1.000
_diffrn_reflns_Laue_measured_fraction_max 0.996
_diffrn_reflns_limit_h_max 28
_diffrn_reflns_limit_h_min -24
_diffrn_reflns_limit_k_max 9
_diffrn_reflns_limit_k_min -9
_diffrn_reflns_limit_l_max 36
_diffrn_reflns_limit_l_min -36
_diffrn_reflns_number 30644
_diffrn_reflns_point_group_measured_fraction_full 1.000
_diffrn_reflns_point_group_measured_fraction_max 0.996
_diffrn_reflns_theta_full 25.240
_diffrn_reflns_theta_max 26.542
_diffrn_reflns_theta_min 1.393
_exptl_absorpt_coefficient_mu 1.863
_exptl_absorpt_correction_T_max 0.911
_exptl_absorpt_correction_T_min 0.800
_exptl_absorpt_correction_type multi-scan
_exptl_crystal_colour 'light brown'
_exptl_crystal_density_diffrn 1.703
_exptl_crystal_density_method 'not measured'
_exptl_crystal_description slice
_exptl_crystal_F_000 2200
_exptl_crystal_size_max 0.3
_exptl_crystal_size_mid 0.10
_exptl_crystal_size_min 0.05
_refine_diff_density_max 0.737
_refine_diff_density_min -0.758
_refine_diff_density_rms 0.193
_refine_ls_extinction_method none
_refine_ls_goodness_of_fit_ref 0.987
_refine_ls_hydrogen_treatment constr
_refine_ls_matrix_type full
_refine_ls_number_parameters 323
_refine_ls_number_reflns 5213
_refine_ls_number_restraints 315
_refine_ls_restrained_S_all 0.960
_refine_ls_R_factor_all 0.1001
_refine_ls_R_factor_gt 0.0453
_refine_ls_shift/su_max 0.001
_refine_ls_shift/su_mean 0.000
_refine_ls_structure_factor_coef Fsqd
_refine_ls_weighting_details 'w=1/[\s^2^(Fo^2^)+(0.0530P)^2^] where P=(Fo^2^+2Fc^2^)/3'
_refine_ls_weighting_scheme calc
_refine_ls_wR_factor_gt 0.0890
_refine_ls_wR_factor_ref 0.1177
_reflns_Friedel_coverage 0.000
_reflns_number_gt 3023
_reflns_number_total 5213
_reflns_threshold_expression 'I > 2\s(I)'
_cod_data_source_file c7nj01650f2.cif
_cod_data_source_block 2
_cod_original_formula_sum 'C23 H24 Ce O12.50'
_cod_database_code 7056548
_shelx_shelxl_version_number 2017/1
_shelx_space_group_comment
; 
The symmetry employed for this shelxl refinement is uniquely defined 
by the following loop, which should always be used as a source of 
symmetry information in preference to the above space-group names. 
They are only intended as comments. 
;

loop_
_space_group_symop_operation_xyz
'x, y, z'
'-x+1/2, -y+1/2, z+1/2'
'x+1/2, -y+1/2, -z'
'-x, y, -z+1/2'
'-x, -y, -z'
'x-1/2, y-1/2, -z-1/2'
'-x-1/2, y-1/2, z'
'x, -y, z-1/2'

loop_
_atom_site_label
_atom_site_type_symbol
_atom_site_fract_x
_atom_site_fract_y
_atom_site_fract_z
_atom_site_U_iso_or_equiv
_atom_site_adp_type
_atom_site_occupancy
_atom_site_site_symmetry_order
_atom_site_calc_flag
_atom_site_refinement_flags_posn
_atom_site_refinement_flags_adp
_atom_site_refinement_flags_occupancy
_atom_site_disorder_assembly
_atom_site_disorder_group
Ce1 Ce -0.23060(2) -0.92647(4) 0.41733(2) 0.02067(11) Uani 1 1 d . . . . .
O5 O -0.18077(19) -0.6163(6) 0.41739(17) 0.0330(11) Uani 1 1 d . . . . .
O7 O 0.2134(2) 0.7848(6) 0.12996(15) 0.0322(12) Uani 1 1 d . . . . .
O1 O 0.2034(2) 0.1904(6) 0.53810(15) 0.0247(11) Uani 1 1 d . . . . .
O4 O -0.1258(2) -0.8474(6) 0.43299(18) 0.0381(13) Uani 1 1 d . . . . .
O8 O 0.1867(3) 1.0348(7) 0.16138(18) 0.0571(18) Uani 1 1 d . . . . .
O2 O 0.2525(3) 0.3853(8) 0.49915(18) 0.064(2) Uani 1 1 d . . . . .
O3 O 0.0733(3) -0.0987(8) 0.41361(18) 0.0617(19) Uani 1 1 d . . . . .
O6 O 0.1612(3) 0.3888(9) 0.3423(2) 0.072(2) Uani 1 1 d . . . . .
C2 C 0.1799(3) 0.2225(9) 0.4588(2) 0.0263(15) Uani 1 1 d . . . . .
C4 C 0.1115(3) 0.0414(10) 0.4184(3) 0.0369(18) Uani 1 1 d . . . . .
C3 C 0.1421(3) 0.0816(10) 0.4583(2) 0.0309(16) Uani 1 1 d . . . . .
H3 H 0.136949 0.012911 0.484448 0.037 Uiso 1 1 calc R U . . .
C15 C -0.1302(3) -0.6828(9) 0.4266(2) 0.0256(16) Uani 1 1 d . . . . .
C7 C 0.1878(3) 0.3281(10) 0.4195(2) 0.0363(17) Uani 1 1 d . . . . .
H7 H 0.214065 0.422761 0.419619 0.044 Uiso 1 1 calc R U . . .
C9 C 0.0197(3) -0.3476(11) 0.4397(3) 0.043(2) Uani 1 1 d . . . . .
C13 C -0.0835(3) -0.3855(9) 0.4246(3) 0.044(2) Uani 1 1 d . . . . .
H13 H -0.120096 -0.337344 0.417598 0.053 Uiso 1 1 calc R U . . .
C10 C 0.0255(3) -0.5283(10) 0.4426(3) 0.0392(19) Uani 1 1 d . . . . .
H10 H 0.062463 -0.577145 0.447996 0.047 Uiso 1 1 calc R U . . .
C1 C 0.2135(3) 0.2686(9) 0.5004(2) 0.0285(16) Uani 1 1 d . . . . .
C12 C -0.0773(3) -0.5683(10) 0.4296(2) 0.0310(16) Uani 1 1 d . . . . .
C5 C 0.1183(4) 0.1447(11) 0.3799(3) 0.043(2) Uani 1 1 d . . . . .
H5 H 0.097606 0.117582 0.353323 0.052 Uiso 1 1 calc R U . . .
C6 C 0.1558(4) 0.2882(11) 0.3809(3) 0.042(2) Uani 1 1 d . . . . .
C14 C -0.0353(3) -0.2752(12) 0.4300(3) 0.051(2) Uani 1 1 d . . . . .
H14 H -0.039590 -0.152878 0.427207 0.061 Uiso 1 1 calc R U . . .
C11 C -0.0223(3) -0.6392(10) 0.4377(3) 0.0362(18) Uani 1 1 d . . . . .
H11 H -0.017450 -0.761610 0.439793 0.043 Uiso 1 1 calc R U . . .
C8 C 0.0704(4) -0.2243(12) 0.4489(3) 0.053(2) Uani 1 1 d . . . . .
H8A H 0.064836 -0.164949 0.478013 0.063 Uiso 1 1 calc R U . . .
H8B H 0.106926 -0.291074 0.450251 0.063 Uiso 1 1 calc R U . . .
C16 C 0.1828(12) 0.551(2) 0.3423(5) 0.108(9) Uani 0.593(9) 1 d . . P A 1
H16A H 0.223213 0.547001 0.353108 0.108 Uiso 0.593(9) 1 calc R U P A 1
H16B H 0.160321 0.623608 0.363280 0.108 Uiso 0.593(9) 1 calc R U P A 1
C17 C 0.1814(6) 0.6329(13) 0.2958(2) 0.074(7) Uani 0.593(9) 1 d G . P A 1
C18 C 0.1859(6) 0.8165(12) 0.2923(3) 0.081(7) Uani 0.593(9) 1 d G . P A 1
H18 H 0.186384 0.886141 0.318550 0.081 Uiso 0.593(9) 1 calc R U P A 1
C19 C 0.1896(6) 0.8960(9) 0.2495(3) 0.065(5) Uani 0.593(9) 1 d G . P A 1
H19 H 0.192634 1.018849 0.247092 0.065 Uiso 0.593(9) 1 calc R U P A 1
C20 C 0.1889(5) 0.7919(12) 0.2102(2) 0.032(3) Uani 0.593(9) 1 d G . P A 1
C21 C 0.1844(5) 0.6084(11) 0.2137(2) 0.044(4) Uani 0.593(9) 1 d G . P A 1
H21 H 0.183952 0.538727 0.187471 0.044 Uiso 0.593(9) 1 calc R U P A 1
C22 C 0.1807(6) 0.5288(9) 0.2566(3) 0.065(6) Uani 0.593(9) 1 d G . P A 1
H22 H 0.177702 0.406015 0.258929 0.065 Uiso 0.593(9) 1 calc R U P A 1
C16A C 0.1190(12) 0.394(4) 0.3103(8) 0.099(11) Uani 0.407(9) 1 d . . P A 2
H16C H 0.081919 0.430818 0.323880 0.099 Uiso 0.407(9) 1 calc R U P A 2
H16D H 0.113670 0.277277 0.296928 0.099 Uiso 0.407(9) 1 calc R U P A 2
C17A C 0.1381(8) 0.528(2) 0.2733(5) 0.067(7) Uani 0.407(9) 1 d G . P A 2
C18A C 0.1441(9) 0.709(2) 0.2806(4) 0.106(13) Uani 0.407(9) 1 d G . P A 2
H18A H 0.138070 0.756318 0.309689 0.106 Uiso 0.407(9) 1 calc R U P A 2
C19A C 0.1590(9) 0.8206(18) 0.2445(5) 0.073(9) Uani 0.407(9) 1 d G . P A 2
H19A H 0.163060 0.942065 0.249419 0.073 Uiso 0.407(9) 1 calc R U P A 2
C20A C 0.1680(8) 0.7504(19) 0.2011(4) 0.032(3) Uani 0.407(9) 1 d G . P A 2
C21A C 0.1620(8) 0.5689(19) 0.1938(4) 0.056(7) Uani 0.407(9) 1 d G . P A 2
H21A H 0.168022 0.521940 0.164749 0.056 Uiso 0.407(9) 1 calc R U P A 2
C22A C 0.1470(8) 0.4576(17) 0.2299(6) 0.076(8) Uani 0.407(9) 1 d G . P A 2
H22A H 0.143031 0.336190 0.225019 0.076 Uiso 0.407(9) 1 calc R U P A 2
C23 C 0.1944(3) 0.8704(10) 0.1644(2) 0.0333(17) Uani 1 1 d . . . . .

loop_
_atom_site_aniso_label
_atom_site_aniso_U_11
_atom_site_aniso_U_22
_atom_site_aniso_U_33
_atom_site_aniso_U_23
_atom_site_aniso_U_13
_atom_site_aniso_U_12
Ce1 0.02548(19) 0.01166(16) 0.02488(18) -0.00084(18) 0.00187(19) -0.00044(18)
O5 0.025(2) 0.019(2) 0.055(3) 0.004(2) 0.002(3) -0.0004(18)
O7 0.045(3) 0.027(3) 0.024(3) 0.001(2) 0.012(2) 0.004(2)
O1 0.031(3) 0.017(2) 0.026(2) 0.0026(19) -0.004(2) -0.005(2)
O4 0.033(3) 0.016(2) 0.065(4) 0.009(2) -0.004(3) -0.002(2)
O8 0.101(5) 0.029(3) 0.041(3) 0.001(3) 0.020(3) 0.005(3)
O2 0.090(5) 0.066(4) 0.035(3) 0.009(3) -0.016(3) -0.057(4)
O3 0.076(4) 0.061(4) 0.047(3) 0.019(3) -0.029(3) -0.049(3)
O6 0.097(5) 0.078(5) 0.039(3) 0.034(3) -0.021(3) -0.048(4)
C2 0.034(4) 0.024(4) 0.021(3) 0.000(3) 0.000(3) -0.005(3)
C4 0.035(4) 0.040(4) 0.036(4) 0.007(4) -0.009(3) -0.020(3)
C3 0.037(4) 0.025(4) 0.031(4) 0.013(3) -0.008(3) -0.007(3)
C15 0.025(3) 0.020(3) 0.031(4) 0.002(3) -0.001(3) 0.001(2)
C7 0.046(4) 0.033(4) 0.030(3) 0.007(3) -0.007(4) -0.016(3)
C9 0.032(4) 0.037(4) 0.060(5) 0.008(4) -0.003(4) -0.015(3)
C13 0.033(4) 0.020(3) 0.079(7) 0.003(4) -0.002(4) -0.003(3)
C10 0.027(4) 0.038(4) 0.053(5) 0.008(4) -0.005(4) -0.003(3)
C1 0.037(4) 0.025(4) 0.023(3) 0.000(3) -0.001(3) -0.006(3)
C12 0.031(3) 0.025(3) 0.037(4) 0.001(3) 0.002(3) -0.006(3)
C5 0.058(5) 0.047(5) 0.025(4) 0.006(3) -0.008(4) -0.028(4)
C6 0.053(5) 0.043(5) 0.030(4) 0.013(3) -0.006(3) -0.018(4)
C14 0.040(4) 0.030(4) 0.082(7) 0.001(4) -0.005(4) -0.010(3)
C11 0.031(4) 0.023(4) 0.055(5) 0.002(4) -0.001(4) -0.005(3)
C8 0.047(5) 0.043(5) 0.068(6) 0.012(4) -0.008(4) -0.023(4)
C16 0.21(3) 0.076(10) 0.033(7) 0.024(8) 0.006(11) -0.062(12)
C17 0.15(2) 0.043(7) 0.028(6) 0.008(5) 0.035(9) -0.007(10)
C18 0.17(2) 0.045(7) 0.032(7) 0.001(6) 0.026(10) -0.011(10)
C19 0.121(15) 0.043(8) 0.030(5) -0.002(5) 0.013(8) -0.035(9)
C20 0.036(9) 0.037(5) 0.023(4) 0.005(4) 0.003(5) -0.012(5)
C21 0.084(12) 0.033(6) 0.015(6) -0.002(5) 0.013(7) -0.016(7)
C22 0.133(17) 0.029(7) 0.034(6) 0.008(5) 0.018(9) 0.006(8)
C16A 0.101(17) 0.14(2) 0.054(12) 0.059(15) -0.027(10) -0.065(18)
C17A 0.056(15) 0.092(13) 0.054(9) 0.044(9) 0.002(11) -0.002(12)
C18A 0.18(4) 0.106(15) 0.034(11) 0.019(11) 0.026(16) -0.037(18)
C19A 0.13(2) 0.063(12) 0.022(8) -0.002(7) 0.024(11) -0.027(14)
C20A 0.036(9) 0.037(5) 0.023(4) 0.005(4) 0.003(5) -0.012(5)
C21A 0.10(2) 0.037(7) 0.031(10) 0.012(7) 0.001(11) -0.012(10)
C22A 0.11(2) 0.062(12) 0.057(10) 0.040(9) -0.005(12) -0.010(14)
C23 0.041(5) 0.034(4) 0.025(3) 0.003(3) 0.013(3) -0.001(3)

loop_
_atom_type_symbol
_atom_type_description
_atom_type_scat_dispersion_real
_atom_type_scat_dispersion_imag
_atom_type_scat_source
C C 0.0033 0.0016 'International Tables Vol C Tables 4.2.6.8 and 6.1.1.4'
H H 0.0000 0.0000 'International Tables Vol C Tables 4.2.6.8 and 6.1.1.4'
Ce Ce -0.2486 2.6331 'International Tables Vol C Tables 4.2.6.8 and 6.1.1.4'
O O 0.0106 0.0060 'International Tables Vol C Tables 4.2.6.8 and 6.1.1.4'

loop_
_geom_angle_atom_site_label_1
_geom_angle_atom_site_label_2
_geom_angle_atom_site_label_3
_geom_angle
_geom_angle_site_symmetry_1
_geom_angle_site_symmetry_3
O1 Ce1 O7 162.01(15) 5_546 6_546
O1 Ce1 O5 74.68(15) 5_546 7
O7 Ce1 O5 87.35(16) 6_546 7
O1 Ce1 O2 67.63(17) 5_546 3_446
O7 Ce1 O2 112.99(16) 6_546 3_446
O5 Ce1 O2 86.9(2) 7 3_446
O1 Ce1 O4 81.72(15) 5_546 .
O7 Ce1 O4 116.19(16) 6_546 .
O5 Ce1 O4 156.28(15) 7 .
O2 Ce1 O4 86.4(2) 3_446 .
O1 Ce1 O8 106.91(16) 5_546 4_535
O7 Ce1 O8 76.50(18) 6_546 4_535
O5 Ce1 O8 104.79(18) 7 4_535
O2 Ce1 O8 165.6(2) 3_446 4_535
O4 Ce1 O8 79.6(2) . 4_535
O1 Ce1 O5 128.20(15) 5_546 .
O7 Ce1 O5 69.14(15) 6_546 .
O5 Ce1 O5 151.24(13) 7 .
O2 Ce1 O5 87.4(2) 3_446 .
O4 Ce1 O5 50.89(15) . .
O8 Ce1 O5 86.14(16) 4_535 .
O1 Ce1 O7 64.43(14) 5_546 4_535
O7 Ce1 O7 108.59(17) 6_546 4_535
O5 Ce1 O7 68.86(15) 7 4_535
O2 Ce1 O7 130.31(17) 3_446 4_535
O4 Ce1 O7 98.84(16) . 4_535
O8 Ce1 O7 50.27(15) 4_535 4_535
O5 Ce1 O7 133.31(15) . 4_535
O1 Ce1 O1 114.95(17) 5_546 3_446
O7 Ce1 O1 63.45(14) 6_546 3_446
O5 Ce1 O1 85.85(15) 7 3_446
O2 Ce1 O1 49.55(15) 3_446 3_446
O4 Ce1 O1 106.69(16) . 3_446
O8 Ce1 O1 138.13(16) 4_535 3_446
O5 Ce1 O1 69.18(14) . 3_446
O7 Ce1 O1 154.17(14) 4_535 3_446
O1 Ce1 C15 105.14(17) 5_546 .
O7 Ce1 C15 92.81(17) 6_546 .
O5 Ce1 C15 173.66(17) 7 .
O2 Ce1 C15 87.2(2) 3_446 .
O4 Ce1 C15 25.08(16) . .
O8 Ce1 C15 81.38(19) 4_535 .
O5 Ce1 C15 25.83(15) . .
O7 Ce1 C15 116.97(16) 4_535 .
O1 Ce1 C15 88.55(17) 3_446 .
O1 Ce1 C23 86.54(18) 5_546 4_535
O7 Ce1 C23 91.40(19) 6_546 4_535
O5 Ce1 C23 85.84(19) 7 4_535
O2 Ce1 C23 154.17(19) 3_446 4_535
O4 Ce1 C23 90.4(2) . 4_535
O8 Ce1 C23 24.91(18) 4_535 4_535
O5 Ce1 C23 110.21(18) . 4_535
O7 Ce1 C23 25.44(16) 4_535 4_535
O1 Ce1 C23 153.83(18) 3_446 4_535
C15 Ce1 C23 100.5(2) . 4_535
O1 Ce1 C1 90.10(18) 5_546 3_446
O7 Ce1 C1 88.60(17) 6_546 3_446
O5 Ce1 C1 83.27(18) 7 3_446
O2 Ce1 C1 24.48(17) 3_446 3_446
O4 Ce1 C1 99.39(18) . 3_446
O8 Ce1 C1 162.51(18) 4_535 3_446
O5 Ce1 C1 79.94(18) . 3_446
O7 Ce1 C1 145.91(17) 4_535 3_446
O1 Ce1 C1 25.35(15) 3_446 3_446
C15 Ce1 C1 90.39(19) . 3_446
C23 Ce1 C1 169.1(2) 4_535 3_446
C15 O5 Ce1 163.1(4) . 7_565
C15 O5 Ce1 92.2(4) . .
Ce1 O5 Ce1 99.55(15) 7_565 .
C23 O7 Ce1 161.5(5) . 6_676
C23 O7 Ce1 92.7(4) . 4_575
Ce1 O7 Ce1 99.44(15) 6_676 4_575
C1 O1 Ce1 142.2(4) . 5_546
C1 O1 Ce1 90.8(4) . 3_546
Ce1 O1 Ce1 97.99(15) 5_546 3_546
C15 O4 Ce1 97.7(4) . .
C23 O8 Ce1 97.0(4) . 4_575
C1 O2 Ce1 99.7(4) . 3_546
C4 O3 C8 118.2(6) . .
C16 O6 C6 123.3(9) . .
C16A O6 C6 121.9(11) . .
C3 C2 C7 120.7(6) . .
C3 C2 C1 121.1(6) . .
C7 C2 C1 118.2(6) . .
O3 C4 C5 114.9(7) . .
O3 C4 C3 124.7(7) . .
C5 C4 C3 120.4(7) . .
C2 C3 C4 119.5(6) . .
C2 C3 H3 120.3 . .
C4 C3 H3 120.3 . .
O4 C15 O5 119.1(6) . .
O4 C15 C12 120.1(6) . .
O5 C15 C12 120.8(6) . .
O4 C15 Ce1 57.3(4) . .
O5 C15 Ce1 61.9(3) . .
C12 C15 Ce1 176.3(5) . .
C6 C7 C2 118.6(7) . .
C6 C7 H7 120.7 . .
C2 C7 H7 120.7 . .
C10 C9 C14 119.2(8) . .
C10 C9 C8 122.0(8) . .
C14 C9 C8 118.8(8) . .
C14 C13 C12 120.2(7) . .
C14 C13 H13 119.9 . .
C12 C13 H13 119.9 . .
C9 C10 C11 121.5(8) . .
C9 C10 H10 119.3 . .
C11 C10 H10 119.3 . .
O2 C1 O1 118.6(6) . .
O2 C1 C2 120.6(6) . .
O1 C1 C2 120.8(6) . .
O2 C1 Ce1 55.8(4) . 3_546
O1 C1 Ce1 63.8(3) . 3_546
C2 C1 Ce1 169.2(5) . 3_546
C11 C12 C13 119.5(7) . .
C11 C12 C15 121.3(7) . .
C13 C12 C15 119.2(7) . .
C6 C5 C4 119.7(7) . .
C6 C5 H5 120.1 . .
C4 C5 H5 120.1 . .
O6 C6 C7 120.6(7) . .
O6 C6 C5 118.3(7) . .
C7 C6 C5 121.0(7) . .
C13 C14 C9 119.9(8) . .
C13 C14 H14 120.1 . .
C9 C14 H14 120.1 . .
C10 C11 C12 119.8(7) . .
C10 C11 H11 120.1 . .
C12 C11 H11 120.1 . .
O3 C8 C9 108.7(7) . .
O3 C8 H8A 109.9 . .
C9 C8 H8A 109.9 . .
O3 C8 H8B 109.9 . .
C9 C8 H8B 109.9 . .
H8A C8 H8B 108.3 . .
O6 C16 C17 112.2(13) . .
O6 C16 H16A 109.2 . .
C17 C16 H16A 109.2 . .
O6 C16 H16B 109.2 . .
C17 C16 H16B 109.2 . .
H16A C16 H16B 107.9 . .
C18 C17 C22 120.0 . .
C18 C17 C16 118.6(9) . .
C22 C17 C16 121.1(10) . .
C19 C18 C17 120.0 . .
C19 C18 H18 120.0 . .
C17 C18 H18 120.0 . .
C20 C19 C18 120.0 . .
C20 C19 H19 120.0 . .
C18 C19 H19 120.0 . .
C19 C20 C21 120.0 . .
C19 C20 C23 121.7(7) . .
C21 C20 C23 118.3(7) . .
C22 C21 C20 120.0 . .
C22 C21 H21 120.0 . .
C20 C21 H21 120.0 . .
C21 C22 C17 120.0 . .
C21 C22 H22 120.0 . .
C17 C22 H22 120.0 . .
O6 C16A C17A 107.9(17) . .
O6 C16A H16C 110.1 . .
C17A C16A H16C 110.1 . .
O6 C16A H16D 110.1 . .
C17A C16A H16D 110.1 . .
H16C C16A H16D 108.4 . .
C18A C17A C22A 120.0 . .
C18A C17A C16A 124.2(17) . .
C22A C17A C16A 115.7(17) . .
C19A C18A C17A 120.0 . .
C19A C18A H18A 120.0 . .
C17A C18A H18A 120.0 . .
C18A C19A C20A 120.0 . .
C18A C19A H19A 120.0 . .
C20A C19A H19A 120.0 . .
C19A C20A C21A 120.0 . .
C19A C20A C23 118.4(10) . .
C21A C20A C23 120.8(10) . .
C20A C21A C22A 120.0 . .
C20A C21A H21A 120.0 . .
C22A C21A H21A 120.0 . .
C21A C22A C17A 120.0 . .
C21A C22A H22A 120.0 . .
C17A C22A H22A 120.0 . .
O8 C23 O7 119.6(7) . .
O8 C23 C20 116.7(7) . .
O7 C23 C20 123.1(7) . .
O8 C23 C20A 125.4(9) . .
O7 C23 C20A 113.0(8) . .
O8 C23 Ce1 58.0(4) . 4_575
O7 C23 Ce1 61.8(4) . 4_575
C20 C23 Ce1 165.7(6) . 4_575

loop_
_geom_bond_atom_site_label_1
_geom_bond_atom_site_label_2
_geom_bond_distance
_geom_bond_site_symmetry_2
Ce1 O1 2.456(4) 5_546
Ce1 O7 2.461(5) 6_546
Ce1 O5 2.468(4) 7
Ce1 O2 2.491(5) 3_446
Ce1 O4 2.494(5) .
Ce1 O8 2.524(5) 4_535
Ce1 O5 2.595(5) .
Ce1 O7 2.606(5) 4_535
Ce1 O1 2.665(4) 3_446
Ce1 C15 2.939(7) .
Ce1 C23 2.952(7) 4_535
Ce1 C1 2.969(7) 3_446
O5 C15 1.282(7) .
O7 C23 1.270(8) .
O1 C1 1.271(7) .
O4 C15 1.257(8) .
O8 C23 1.253(9) .
O2 C1 1.248(8) .
O3 C4 1.373(8) .
O3 C8 1.401(9) .
O6 C16 1.313(17) .
O6 C16A 1.34(2) .
O6 C6 1.364(9) .
C2 C3 1.364(9) .
C2 C7 1.409(9) .
C2 C1 1.477(9) .
C4 C5 1.378(10) .
C4 C3 1.391(9) .
C3 H3 0.9300 .
C15 C12 1.481(9) .
C7 C6 1.375(9) .
C7 H7 0.9300 .
C9 C10 1.369(11) .
C9 C14 1.392(11) .
C9 C8 1.503(10) .
C13 C14 1.383(10) .
C13 C12 1.392(10) .
C13 H13 0.9300 .
C10 C11 1.376(10) .
C10 H10 0.9300 .
C12 C11 1.379(10) .
C5 C6 1.376(10) .
C5 H5 0.9300 .
C14 H14 0.9300 .
C11 H11 0.9300 .
C8 H8A 0.9700 .
C8 H8B 0.9700 .
C16 C17 1.493(15) .
C16 H16A 0.9700 .
C16 H16B 0.9700 .
C17 C18 1.3900 .
C17 C22 1.3900 .
C18 C19 1.3900 .
C18 H18 0.9300 .
C19 C20 1.3900 .
C19 H19 0.9300 .
C20 C21 1.3900 .
C20 C23 1.470(9) .
C21 C22 1.3900 .
C21 H21 0.9300 .
C22 H22 0.9300 .
C16A C17A 1.54(2) .
C16A H16C 0.9700 .
C16A H16D 0.9700 .
C17A C18A 1.3900 .
C17A C22A 1.3900 .
C18A C19A 1.3900 .
C18A H18A 0.9300 .
C19A C20A 1.3900 .
C19A H19A 0.9300 .
C20A C21A 1.3900 .
C20A C23 1.526(12) .
C21A C22A 1.3900 .
C21A H21A 0.9300 .
C22A H22A 0.9300 .

loop_
_geom_torsion_atom_site_label_1
_geom_torsion_atom_site_label_2
_geom_torsion_atom_site_label_3
_geom_torsion_atom_site_label_4
_geom_torsion
_geom_torsion_site_symmetry_1
_geom_torsion_site_symmetry_4
C8 O3 C4 C5 171.0(8) . .
C8 O3 C4 C3 -9.0(13) . .
C7 C2 C3 C4 0.4(11) . .
C1 C2 C3 C4 -179.6(7) . .
O3 C4 C3 C2 178.8(8) . .
C5 C4 C3 C2 -1.1(12) . .
Ce1 O4 C15 O5 2.8(7) . .
Ce1 O4 C15 C12 -177.0(5) . .
Ce1 O5 C15 O4 131.9(13) 7_565 .
Ce1 O5 C15 O4 -2.7(7) . .
Ce1 O5 C15 C12 -48.3(19) 7_565 .
Ce1 O5 C15 C12 177.1(6) . .
Ce1 O5 C15 Ce1 134.6(16) 7_565 .
C3 C2 C7 C6 1.3(12) . .
C1 C2 C7 C6 -178.8(7) . .
C14 C9 C10 C11 -2.3(13) . .
C8 C9 C10 C11 174.8(8) . .
Ce1 O2 C1 O1 -12.1(8) 3_546 .
Ce1 O2 C1 C2 167.9(6) 3_546 .
Ce1 O1 C1 O2 -93.0(9) 5_546 .
Ce1 O1 C1 O2 11.2(7) 3_546 .
Ce1 O1 C1 C2 87.0(9) 5_546 .
Ce1 O1 C1 C2 -168.9(6) 3_546 .
Ce1 O1 C1 Ce1 -104.2(6) 5_546 3_546
C3 C2 C1 O2 172.2(8) . .
C7 C2 C1 O2 -7.8(11) . .
C3 C2 C1 O1 -7.8(11) . .
C7 C2 C1 O1 172.3(7) . .
C3 C2 C1 Ce1 -121(2) . 3_546
C7 C2 C1 Ce1 60(3) . 3_546
C14 C13 C12 C11 -3.3(12) . .
C14 C13 C12 C15 176.1(7) . .
O4 C15 C12 C11 2.4(11) . .
O5 C15 C12 C11 -177.4(7) . .
O4 C15 C12 C13 -176.9(7) . .
O5 C15 C12 C13 3.3(10) . .
O3 C4 C5 C6 -179.7(8) . .
C3 C4 C5 C6 0.2(13) . .
C16 O6 C6 C7 -19.0(19) . .
C16A O6 C6 C7 -157.5(19) . .
C16 O6 C6 C5 161.9(16) . .
C16A O6 C6 C5 23(2) . .
C2 C7 C6 O6 178.7(7) . .
C2 C7 C6 C5 -2.2(13) . .
C4 C5 C6 O6 -179.4(8) . .
C4 C5 C6 C7 1.5(14) . .
C12 C13 C14 C9 1.1(13) . .
C10 C9 C14 C13 1.6(13) . .
C8 C9 C14 C13 -175.5(8) . .
C9 C10 C11 C12 0.1(12) . .
C13 C12 C11 C10 2.7(11) . .
C15 C12 C11 C10 -176.7(7) . .
C4 O3 C8 C9 171.3(7) . .
C10 C9 C8 O3 132.4(9) . .
C14 C9 C8 O3 -50.5(11) . .
C6 O6 C16 C17 -177.7(12) . .
O6 C16 C17 C18 161.0(13) . .
O6 C16 C17 C22 -24(2) . .
C22 C17 C18 C19 0.0 . .
C16 C17 C18 C19 174.7(16) . .
C17 C18 C19 C20 0.0 . .
C18 C19 C20 C21 0.0 . .
C18 C19 C20 C23 -178.3(10) . .
C19 C20 C21 C22 0.0 . .
C23 C20 C21 C22 178.4(10) . .
C20 C21 C22 C17 0.0 . .
C18 C17 C22 C21 0.0 . .
C16 C17 C22 C21 -174.5(16) . .
C6 O6 C16A C17A 176.8(14) . .
O6 C16A C17A C18A -66(3) . .
O6 C16A C17A C22A 117(2) . .
C22A C17A C18A C19A 0.0 . .
C16A C17A C18A C19A -177.1(18) . .
C17A C18A C19A C20A 0.0 . .
C18A C19A C20A C21A 0.0 . .
C18A C19A C20A C23 -169.8(14) . .
C19A C20A C21A C22A 0.0 . .
C23 C20A C21A C22A 169.5(14) . .
C20A C21A C22A C17A 0.0 . .
C18A C17A C22A C21A 0.0 . .
C16A C17A C22A C21A 177.4(17) . .
Ce1 O8 C23 O7 -6.4(8) 4_575 .
Ce1 O8 C23 C20 164.8(7) 4_575 .
Ce1 O8 C23 C20A -168.9(10) 4_575 .
Ce1 O7 C23 O8 137.4(12) 6_676 .
Ce1 O7 C23 O8 6.1(8) 4_575 .
Ce1 O7 C23 C20 -33(2) 6_676 .
Ce1 O7 C23 C20 -164.4(8) 4_575 .
Ce1 O7 C23 C20A -58.0(18) 6_676 .
Ce1 O7 C23 C20A 170.8(8) 4_575 .
Ce1 O7 C23 Ce1 131.2(15) 6_676 4_575
C19 C20 C23 O8 -15.2(11) . .
C21 C20 C23 O8 166.4(7) . .
C19 C20 C23 O7 155.6(7) . .
C21 C20 C23 O7 -22.8(12) . .
C19 C20 C23 Ce1 49(3) . 4_575
C21 C20 C23 Ce1 -129(2) . 4_575
C19A C20A C23 O8 -32.0(15) . .
C21A C20A C23 O8 158.3(10) . .
C19A C20A C23 O7 164.4(9) . .
C21A C20A C23 O7 -5.3(14) . .
